data_4511800
loop_
_publ_author_name
'Park, Minwoo'
'Kim, Hyeun'
'Lee, Haeri'
'Noh, Tae Hwan'
'Jung, Ok-Sang'

_publ_section_title
;
 Host--Guest Chemistry of 1D Suprachannels and Dihalomethane Molecules:
 Metallacyclodimeric Ensembles Consisting of
 Zinc(II)-2,7-bis(nicotinoyloxy)naphthalene Complexes
;
_journal_issue 9
_journal_name_full 'Crystal Growth &amp; Design'
_journal_page_first 4461
_journal_paper_doi 10.1021/cg5009889
_journal_volume 14
_journal_year 2014
_chemical_formula_sum 'C45 H29 Br4 Cl3 N4 O8 Zn2'
_chemical_formula_weight 1310.45
_chemical_name_systematic
; 
 ? 
;
_space_group_IT_number 2
_symmetry_cell_setting triclinic
_symmetry_space_group_name_Hall '-P 1'
_symmetry_space_group_name_H-M 'P -1'
_atom_sites_solution_hydrogens geom
_atom_sites_solution_primary direct
_atom_sites_solution_secondary difmap
_audit_creation_method SHELXL-97
_cell_angle_alpha 84.6040(10)
_cell_angle_beta 89.6850(10)
_cell_angle_gamma 84.0550(10)
_cell_formula_units_Z 1
_cell_length_a 8.3082(2)
_cell_length_b 9.5031(2)
_cell_length_c 15.9217(3)
_cell_measurement_reflns_used 9321
_cell_measurement_temperature 173(2)
_cell_measurement_theta_max 28.12
_cell_measurement_theta_min 2.41
_cell_volume 1244.76(5)
_computing_cell_refinement 'Bruker APEX2'
_computing_data_collection 'Bruker APEX2'
_computing_data_reduction 'Bruker APEX2'
_computing_molecular_graphics 'Bruker SHELXTL'
_computing_publication_material 'Bruker SHELXTL'
_computing_structure_refinement 'SHELXL-97 (Sheldrick, 1997)'
_computing_structure_solution 'SHELXS-97 (Sheldrick, 1990)'
_diffrn_ambient_temperature 173(2)
_diffrn_measured_fraction_theta_full 0.996
_diffrn_measured_fraction_theta_max 0.996
_diffrn_measurement_device_type 'Bruker Breeze CCD'
_diffrn_measurement_method 'phi and omega scans'
_diffrn_radiation_monochromator graphite
_diffrn_radiation_source 'fine-focus sealed tube'
_diffrn_radiation_type MoK\a
_diffrn_radiation_wavelength 0.71073
_diffrn_reflns_av_R_equivalents 0.0289
_diffrn_reflns_av_unetI/netI 0.0305
_diffrn_reflns_limit_h_max 10
_diffrn_reflns_limit_h_min -9
_diffrn_reflns_limit_k_max 11
_diffrn_reflns_limit_k_min -11
_diffrn_reflns_limit_l_max 19
_diffrn_reflns_limit_l_min -19
_diffrn_reflns_number 19424
_diffrn_reflns_theta_full 26.50
_diffrn_reflns_theta_max 26.50
_diffrn_reflns_theta_min 1.28
_exptl_absorpt_coefficient_mu 4.389
_exptl_absorpt_correction_T_max 0.3626
_exptl_absorpt_correction_T_min 0.3169
_exptl_absorpt_correction_type multi-scan
_exptl_absorpt_process_details sadabs
_exptl_crystal_colour COLORLESS
_exptl_crystal_density_diffrn 1.748
_exptl_crystal_density_method 'not measured'
_exptl_crystal_description BLOCK
_exptl_crystal_F_000 642
_exptl_crystal_size_max 0.34
_exptl_crystal_size_mid 0.31
_exptl_crystal_size_min 0.29
_refine_diff_density_max 3.160
_refine_diff_density_min -1.535
_refine_diff_density_rms 0.171
_refine_ls_extinction_method none
_refine_ls_goodness_of_fit_ref 1.066
_refine_ls_hydrogen_treatment constr
_refine_ls_matrix_type full
_refine_ls_number_parameters 307
_refine_ls_number_reflns 5128
_refine_ls_number_restraints 24
_refine_ls_restrained_S_all 1.084
_refine_ls_R_factor_all 0.0658
_refine_ls_R_factor_gt 0.0539
_refine_ls_shift/su_max 0.001
_refine_ls_shift/su_mean 0.000
_refine_ls_structure_factor_coef Fsqd
_refine_ls_weighting_details 'calc w=1/[\s^2^(Fo^2^)+(0.0971P)^2^+6.7969P] where P=(Fo^2^+2Fc^2^)/3'
_refine_ls_weighting_scheme calc
_refine_ls_wR_factor_gt 0.1680
_refine_ls_wR_factor_ref 0.1796
_reflns_number_gt 4253
_reflns_number_total 5128
_reflns_threshold_expression >2sigma(I)
_cod_data_source_file cg5009889_si_002.cif
_cod_data_source_block 002_Br
_cod_depositor_comments
;
The following automatic conversions were performed:

'_symmetry_cell_setting' value 'Triclinic' changed to 'triclinic'
according to
/home/saulius/struct/COD-crude-data--automatic-downloads/rss-feeds/ACS/lib/dictionaries/cif_core.dic
dictionary named 'cif_core.dic' version 2.4.2 from
2011-04-26.

'_exptl_absorpt_correction_type' value 'MULTI-SCAN'
changed to 'multi-scan' according to
/home/saulius/struct/COD-crude-data--automatic-downloads/rss-feeds/ACS/lib/dictionaries/cif_core.dic
dictionary named 'cif_core.dic' version 2.4.2 from 2011-04-26.

Automatic conversion script
Id: cif_fix_values 2281 2013-09-26 08:29:07Z andrius 

 Adding full bibliography for 4511799--4511802.cif.
;
_cod_original_sg_symbol_H-M P-1
_cod_database_code 4511800

loop_
_symmetry_equiv_pos_as_xyz
'x, y, z'
'-x, -y, -z'

loop_
_atom_site_label
_atom_site_type_symbol
_atom_site_fract_x
_atom_site_fract_y
_atom_site_fract_z
_atom_site_U_iso_or_equiv
_atom_site_adp_type
_atom_site_occupancy
_atom_site_symmetry_multiplicity
_atom_site_calc_flag
_atom_site_refinement_flags
Zn1 Zn 1.11932(8) -0.74817(7) 1.36588(4) 0.0271(2) Uani 1 1 d .
Br1 Br 1.21792(8) -0.56829(6) 1.27554(4) 0.0349(2) Uani 1 1 d .
Br2 Br 1.22083(8) -0.83197(7) 1.50097(4) 0.0376(2) Uani 1 1 d .
O2 O 0.8307(6) -1.0681(5) 1.0655(3) 0.0447(12) Uani 1 1 d .
O1 O 0.8446(14) -0.8396(8) 1.0769(6) 0.128(4) Uani 1 1 d .
O3 O 0.5630(6) -0.6792(5) 0.6265(3) 0.0368(10) Uani 1 1 d .
O4 O 0.3513(5) -0.6955(5) 0.7149(3) 0.0369(11) Uani 1 1 d .
N1 N 1.0905(6) -0.9216(5) 1.3010(3) 0.0292(11) Uani 1 1 d .
N2 N 0.1220(6) -0.3168(6) 0.6161(3) 0.0310(11) Uani 1 1 d .
C1 C 1.1390(8) -1.0562(7) 1.3286(4) 0.0312(13) Uani 1 1 d .
H1A H 1.2001 -1.0747 1.3794 0.037 Uiso 1 1 calc R
C2 C 1.1040(8) -1.1698(7) 1.2862(4) 0.0371(15) Uani 1 1 d .
H2A H 1.1396 -1.2646 1.3075 0.045 Uiso 1 1 calc R
C3 C 1.0156(8) -1.1425(7) 1.2116(4) 0.0346(14) Uani 1 1 d .
H3A H 0.9890 -1.2186 1.1814 0.042 Uiso 1 1 calc R
C4 C 0.9674(7) -1.0052(7) 1.1822(4) 0.0311(13) Uani 1 1 d .
C5 C 1.0085(8) -0.8968(7) 1.2283(4) 0.0319(13) Uani 1 1 d .
H5A H 0.9769 -0.8011 1.2072 0.038 Uiso 1 1 calc R
C6 C 0.8744(9) -0.9584(8) 1.1029(4) 0.0421(17) Uani 1 1 d .
C7 C 0.7418(8) -1.0550(7) 0.9900(4) 0.0334(14) Uani 1 1 d .
C8 C 0.6753(9) -0.9318(7) 0.9481(4) 0.0385(15) Uani 1 1 d .
H8A H 0.6878 -0.8430 0.9687 0.046 Uiso 1 1 calc R
C9 C 0.5869(8) -0.9383(7) 0.8728(4) 0.0303(13) Uani 1 1 d .
C10 C 0.5139(9) -0.8126(8) 0.8277(5) 0.0392(15) Uani 1 1 d .
H10A H 0.5242 -0.7225 0.8473 0.047 Uiso 1 1 calc R
C11 C 0.4288(7) -0.8218(7) 0.7559(4) 0.0317(13) Uani 1 1 d .
C12 C 0.4144(9) -0.9500(8) 0.7234(5) 0.0455(15) Uani 1 1 d .
H12A H 0.3582 -0.9525 0.6718 0.055 Uiso 1 1 calc R
C13 C 0.4823(9) -1.0737(8) 0.7666(4) 0.0399(16) Uani 1 1 d .
H13A H 0.4705 -1.1624 0.7456 0.048 Uiso 1 1 calc R
C14 C 0.5701(8) -1.0697(7) 0.8424(4) 0.0317(13) Uani 1 1 d .
C15 C 0.6399(10) -1.1948(7) 0.8895(4) 0.0432(17) Uani 1 1 d .
H15A H 0.6285 -1.2848 0.8702 0.052 Uiso 1 1 calc R
C16 C 0.7232(10) -1.1877(8) 0.9621(4) 0.0435(18) Uani 1 1 d .
H16A H 0.7684 -1.2722 0.9936 0.052 Uiso 1 1 calc R
C17 C 0.4361(7) -0.6294(7) 0.6527(4) 0.0296(13) Uani 1 1 d .
C18 C 0.1933(7) -0.4466(6) 0.6411(4) 0.0297(13) Uani 1 1 d .
H18A H 0.1319 -0.5132 0.6715 0.036 Uiso 1 1 calc R
C19 C 0.3548(7) -0.4867(6) 0.6237(4) 0.0286(13) Uani 1 1 d .
C20 C 0.4435(8) -0.3887(7) 0.5797(4) 0.0344(14) Uani 1 1 d .
H20A H 0.5539 -0.4137 0.5667 0.041 Uiso 1 1 calc R
C21 C 0.3704(8) -0.2547(7) 0.5551(4) 0.0358(14) Uani 1 1 d .
H21A H 0.4298 -0.1856 0.5256 0.043 Uiso 1 1 calc R
C22 C 0.2092(8) -0.2224(7) 0.5741(4) 0.0339(14) Uani 1 1 d .
H22A H 0.1585 -0.1301 0.5568 0.041 Uiso 1 1 calc R
Cl1 Cl 0.8484(9) -0.5599(3) 0.9507(2) 0.0829(19) Uani 0.50 1 d PU
Cl2 Cl 0.7769(7) -0.5095(5) 1.1258(3) 0.0699(14) Uani 0.50 1 d PU
Cl3 Cl 0.5000 -0.5000 1.0000 0.227(5) Uani 1 2 d SU
C23 C 0.6777(19) -0.5666(17) 1.0375(9) 0.0455(15) Uani 0.50 1 d P
H23A H 0.6680 -0.6700 1.0525 0.055 Uiso 0.50 1 calc PR

loop_
_atom_site_aniso_label
_atom_site_aniso_U_11
_atom_site_aniso_U_22
_atom_site_aniso_U_33
_atom_site_aniso_U_23
_atom_site_aniso_U_13
_atom_site_aniso_U_12
Zn1 0.0283(4) 0.0255(4) 0.0263(4) 0.0022(3) -0.0059(3) -0.0005(3)
Br1 0.0466(4) 0.0263(3) 0.0315(4) 0.0018(2) -0.0010(3) -0.0058(3)
Br2 0.0380(4) 0.0435(4) 0.0299(4) 0.0104(3) -0.0117(3) -0.0092(3)
O2 0.056(3) 0.042(3) 0.035(3) -0.005(2) -0.021(2) 0.006(2)
O1 0.222(11) 0.057(4) 0.109(6) 0.046(4) -0.126(7) -0.067(5)
O3 0.035(2) 0.037(2) 0.036(3) 0.000(2) -0.002(2) 0.004(2)
O4 0.029(2) 0.041(3) 0.036(2) 0.010(2) -0.0012(19) 0.0080(19)
N1 0.028(2) 0.028(3) 0.030(3) 0.001(2) -0.006(2) -0.001(2)
N2 0.029(3) 0.031(3) 0.031(3) 0.003(2) -0.006(2) 0.000(2)
C1 0.032(3) 0.029(3) 0.031(3) 0.002(3) -0.009(3) 0.003(2)
C2 0.043(4) 0.029(3) 0.039(4) -0.002(3) -0.006(3) -0.001(3)
C3 0.038(3) 0.034(3) 0.033(3) -0.006(3) -0.003(3) -0.007(3)
C4 0.028(3) 0.038(3) 0.027(3) 0.000(3) -0.001(2) -0.007(3)
C5 0.035(3) 0.030(3) 0.029(3) 0.005(3) -0.008(3) -0.004(3)
C6 0.048(4) 0.049(4) 0.030(3) 0.007(3) -0.011(3) -0.020(3)
C7 0.033(3) 0.044(4) 0.021(3) -0.004(3) -0.008(2) 0.007(3)
C8 0.046(4) 0.036(4) 0.034(4) -0.005(3) -0.010(3) -0.004(3)
C9 0.031(3) 0.032(3) 0.026(3) 0.003(2) 0.000(2) 0.001(2)
C10 0.041(4) 0.037(4) 0.038(4) 0.000(3) -0.008(3) -0.001(3)
C11 0.027(3) 0.039(3) 0.026(3) 0.005(3) -0.002(2) 0.006(3)
C12 0.049(4) 0.050(4) 0.035(3) -0.001(3) -0.011(3) 0.002(3)
C13 0.049(4) 0.040(4) 0.029(3) -0.008(3) -0.011(3) 0.005(3)
C14 0.038(3) 0.034(3) 0.021(3) -0.005(2) -0.004(3) 0.006(3)
C15 0.062(5) 0.031(3) 0.033(4) -0.010(3) -0.015(3) 0.016(3)
C16 0.061(5) 0.037(4) 0.029(3) -0.005(3) -0.013(3) 0.018(3)
C17 0.028(3) 0.033(3) 0.027(3) 0.001(2) -0.008(2) -0.001(2)
C18 0.032(3) 0.029(3) 0.027(3) 0.001(2) -0.005(2) 0.000(2)
C19 0.032(3) 0.029(3) 0.024(3) -0.001(2) -0.008(2) 0.002(2)
C20 0.028(3) 0.043(4) 0.032(3) -0.002(3) -0.003(3) -0.003(3)
C21 0.035(3) 0.034(3) 0.037(4) 0.002(3) -0.001(3) -0.005(3)
C22 0.039(3) 0.029(3) 0.032(3) 0.002(3) -0.004(3) 0.000(3)
Cl1 0.214(6) 0.0136(14) 0.0211(16) -0.0006(12) 0.000(2) -0.013(2)
Cl2 0.111(4) 0.056(2) 0.037(2) 0.0018(18) 0.006(2) 0.016(2)
Cl3 0.158(7) 0.286(11) 0.234(10) 0.073(9) -0.019(7) -0.090(8)
C23 0.049(4) 0.050(4) 0.035(3) -0.001(3) -0.011(3) 0.002(3)

loop_
_atom_type_symbol
_atom_type_description
_atom_type_scat_dispersion_real
_atom_type_scat_dispersion_imag
_atom_type_scat_source
C C 0.0033 0.0016 'International Tables Vol C Tables 4.2.6.8 and 6.1.1.4'
H H 0.0000 0.0000 'International Tables Vol C Tables 4.2.6.8 and 6.1.1.4'
N N 0.0061 0.0033 'International Tables Vol C Tables 4.2.6.8 and 6.1.1.4'
O O 0.0106 0.0060 'International Tables Vol C Tables 4.2.6.8 and 6.1.1.4'
Zn Zn 0.2839 1.4301 'International Tables Vol C Tables 4.2.6.8 and 6.1.1.4'
Br Br -0.2901 2.4595 'International Tables Vol C Tables 4.2.6.8 and 6.1.1.4'
Cl Cl 0.1484 0.1585 'International Tables Vol C Tables 4.2.6.8 and 6.1.1.4'

loop_
_geom_angle_atom_site_label_1
_geom_angle_atom_site_label_2
_geom_angle_atom_site_label_3
_geom_angle
_geom_angle_site_symmetry_1
_geom_angle_site_symmetry_3
N1 Zn1 N2 98.1(2) . 2_647
N1 Zn1 Br1 110.09(15) . .
N2 Zn1 Br1 105.89(15) 2_647 .
N1 Zn1 Br2 108.02(14) . .
N2 Zn1 Br2 105.13(15) 2_647 .
Br1 Zn1 Br2 125.89(4) . .
C6 O2 C7 124.0(6) . .
C17 O4 C11 116.2(5) . .
C1 N1 C5 118.1(5) . .
C1 N1 Zn1 124.9(4) . .
C5 N1 Zn1 116.8(4) . .
C18 N2 C22 119.0(6) . .
C18 N2 Zn1 124.3(4) . 2_647
C22 N2 Zn1 116.6(4) . 2_647
N1 C1 C2 122.6(6) . .
N1 C1 H1A 118.7 . .
C2 C1 H1A 118.7 . .
C1 C2 C3 118.6(6) . .
C1 C2 H2A 120.7 . .
C3 C2 H2A 120.7 . .
C4 C3 C2 119.2(6) . .
C4 C3 H3A 120.4 . .
C2 C3 H3A 120.4 . .
C3 C4 C5 118.7(6) . .
C3 C4 C6 125.7(6) . .
C5 C4 C6 115.6(6) . .
N1 C5 C4 122.7(6) . .
N1 C5 H5A 118.6 . .
C4 C5 H5A 118.6 . .
O1 C6 O2 124.5(7) . .
O1 C6 C4 123.7(7) . .
O2 C6 C4 111.8(6) . .
C8 C7 C16 122.1(6) . .
C8 C7 O2 126.2(6) . .
C16 C7 O2 111.7(6) . .
C7 C8 C9 118.7(6) . .
C7 C8 H8A 120.6 . .
C9 C8 H8A 120.6 . .
C14 C9 C10 119.1(6) . .
C14 C9 C8 120.3(6) . .
C10 C9 C8 120.6(6) . .
C11 C10 C9 119.4(7) . .
C11 C10 H10A 120.3 . .
C9 C10 H10A 120.3 . .
C10 C11 C12 122.4(6) . .
C10 C11 O4 117.9(6) . .
C12 C11 O4 119.6(6) . .
C13 C12 C11 119.2(7) . .
C13 C12 H12A 120.4 . .
C11 C12 H12A 120.4 . .
C12 C13 C14 120.5(7) . .
C12 C13 H13A 119.8 . .
C14 C13 H13A 119.8 . .
C9 C14 C15 118.4(6) . .
C9 C14 C13 119.4(6) . .
C15 C14 C13 122.2(6) . .
C16 C15 C14 120.9(6) . .
C16 C15 H15A 119.6 . .
C14 C15 H15A 119.6 . .
C15 C16 C7 119.5(6) . .
C15 C16 H16A 120.2 . .
C7 C16 H16A 120.2 . .
O3 C17 O4 123.8(6) . .
O3 C17 C19 124.7(6) . .
O4 C17 C19 111.4(5) . .
N2 C18 C19 121.8(6) . .
N2 C18 H18A 119.1 . .
C19 C18 H18A 119.1 . .
C20 C19 C18 118.7(6) . .
C20 C19 C17 119.0(6) . .
C18 C19 C17 122.2(6) . .
C21 C20 C19 119.3(6) . .
C21 C20 H20A 120.3 . .
C19 C20 H20A 120.3 . .
C20 C21 C22 118.9(6) . .
C20 C21 H21A 120.6 . .
C22 C21 H21A 120.6 . .
N2 C22 C21 122.2(6) . .
N2 C22 H22A 118.9 . .
C21 C22 H22A 118.9 . .
C23 Cl3 C23 180.0(10) 2_647 .
Cl3 C23 Cl2 125.5(10) . .
Cl3 C23 Cl1 112.2(8) . .
Cl2 C23 Cl1 101.6(8) . .
Cl3 C23 H23A 105.3 . .
Cl2 C23 H23A 105.3 . .
Cl1 C23 H23A 105.3 . .

loop_
_geom_bond_atom_site_label_1
_geom_bond_atom_site_label_2
_geom_bond_distance
_geom_bond_site_symmetry_2
Zn1 N1 2.060(5) .
Zn1 N2 2.062(5) 2_647
Zn1 Br1 2.3402(9) .
Zn1 Br2 2.3516(9) .
O2 C6 1.331(9) .
O2 C7 1.404(7) .
O1 C6 1.167(10) .
O3 C17 1.199(8) .
O4 C17 1.357(8) .
O4 C11 1.406(7) .
N1 C1 1.335(8) .
N1 C5 1.335(8) .
N2 C18 1.337(8) .
N2 C22 1.340(8) .
N2 Zn1 2.062(5) 2_647
C1 C2 1.383(9) .
C1 H1A 0.9500 .
C2 C3 1.388(10) .
C2 H2A 0.9500 .
C3 C4 1.364(9) .
C3 H3A 0.9500 .
C4 C5 1.391(9) .
C4 C6 1.492(9) .
C5 H5A 0.9500 .
C7 C8 1.358(10) .
C7 C16 1.398(10) .
C8 C9 1.418(9) .
C8 H8A 0.9500 .
C9 C14 1.402(9) .
C9 C10 1.416(9) .
C10 C11 1.362(9) .
C10 H10A 0.9500 .
C11 C12 1.385(10) .
C12 C13 1.374(10) .
C12 H12A 0.9500 .
C13 C14 1.418(9) .
C13 H13A 0.9500 .
C14 C15 1.416(9) .
C15 C16 1.362(10) .
C15 H15A 0.9500 .
C16 H16A 0.9500 .
C17 C19 1.486(8) .
C18 C19 1.390(9) .
C18 H18A 0.9500 .
C19 C20 1.383(9) .
C20 C21 1.376(9) .
C20 H20A 0.9500 .
C21 C22 1.381(9) .
C21 H21A 0.9500 .
C22 H22A 0.9500 .
Cl1 C23 1.977(17) .
Cl2 C23 1.788(16) .
Cl3 C23 1.638(15) 2_647
Cl3 C23 1.638(15) .
C23 H23A 1.0000 .
